data_4328071
loop_
_publ_author_name
'George J. Sopasis'
'Maria Orfanoudaki'
'Pavlos Zarmpas'
'Aggelos Philippidis'
'Milosz Siczek'
'Tadeusz Lis'
'James R. O'Brien'
'Constantinos J. Milios'

_publ_section_title
;
 2-Aminoisobutyric Acid in Co(II) and Co(II)/Ln(III) Chemistry:
 Homometallic and Heterometallic Clusters
;
_journal_name_full 'Inorganic Chemistry'
_journal_page_first 1170
_journal_page_last 1179
_journal_paper_doi 10.1021/ic2024007
_journal_volume 51
_journal_year 2012
_chemical_formula_moiety 'C29 H66.5 Co6 Er N10.5 O25.5), 3(Cl O4), C2 H3 N, 0.75(H2 O)'
_chemical_formula_sum 'C31 H71 Cl3 Co6 Er N11.5 O38.25'
_chemical_formula_weight 1844.18
_chemical_name_systematic
; 
 ? 
;
_space_group_IT_number 57
_symmetry_cell_setting orthorhombic
_symmetry_space_group_name_Hall '-P 2c 2b'
_symmetry_space_group_name_H-M 'P b c m'
_atom_sites_solution_hydrogens geom
_atom_sites_solution_primary direct
_atom_sites_solution_secondary difmap
_audit_creation_method SHELXL-97
_cell_angle_alpha 90.00
_cell_angle_beta 90.00
_cell_angle_gamma 90.00
_cell_formula_units_Z 4
_cell_length_a 15.225(5)
_cell_length_b 21.585(6)
_cell_length_c 23.839(7)
_cell_measurement_reflns_used 31284
_cell_measurement_temperature 100(2)
_cell_measurement_theta_max 30.12
_cell_measurement_theta_min 2.84
_cell_volume 7834(4)
_computing_cell_refinement 'CrysAlis CCD, Oxford Diffraction Ltd.'
_computing_data_collection 'CrysAlis RED, Oxford Diffraction Ltd.'
_computing_data_reduction 'CrysAlis RED, Oxford Diffraction Ltd.'
_computing_structure_refinement 'SHELXL-97 (Sheldrick, 2008)'
_computing_structure_solution 'SHELXS-97 (Sheldrick, 2008)'
_diffrn_ambient_temperature 100(2)
_diffrn_measured_fraction_theta_full 0.999
_diffrn_measured_fraction_theta_max 0.98
_diffrn_measurement_device_type KM4CCD
_diffrn_measurement_method \w
_diffrn_radiation_monochromator graphite
_diffrn_radiation_source 'fine-focus sealed tube'
_diffrn_radiation_type MoK\a
_diffrn_radiation_wavelength 0.71073
_diffrn_reflns_av_R_equivalents 0.0641
_diffrn_reflns_av_sigmaI/netI 0.0389
_diffrn_reflns_limit_h_max 21
_diffrn_reflns_limit_h_min -21
_diffrn_reflns_limit_k_max 28
_diffrn_reflns_limit_k_min -24
_diffrn_reflns_limit_l_max 30
_diffrn_reflns_limit_l_min -33
_diffrn_reflns_number 97186
_diffrn_reflns_theta_full 26.50
_diffrn_reflns_theta_max 30.12
_diffrn_reflns_theta_min 2.84
_exptl_absorpt_coefficient_mu 2.485
_exptl_absorpt_correction_T_max 0.732
_exptl_absorpt_correction_T_min 0.503
_exptl_absorpt_correction_type analytical
_exptl_absorpt_process_details
;
CrysAlis RED, Oxford Diffraction Ltd.,
Version 1.171.32.5
Analytical numeric absorption correction using a 
multifaceted crystal model based on expressions
 derived by R.C. Clark & J.S. Reid.
(Clark, R. C. & Reid, J. S. (1995). Acta Cryst. A51, 887-897)
;
_exptl_crystal_colour 'pale pink'
_exptl_crystal_density_diffrn 1.564
_exptl_crystal_description block
_exptl_crystal_F_000 3698
_exptl_crystal_size_max 0.37
_exptl_crystal_size_mid 0.21
_exptl_crystal_size_min 0.15
_refine_diff_density_max 2.32
_refine_diff_density_min -1.86
_refine_diff_density_rms 0.175
_refine_ls_extinction_method none
_refine_ls_goodness_of_fit_ref 1.048
_refine_ls_hydrogen_treatment constr
_refine_ls_matrix_type full
_refine_ls_number_parameters 489
_refine_ls_number_reflns 11637
_refine_ls_number_restraints 46
_refine_ls_restrained_S_all 1.276
_refine_ls_R_factor_all 0.1040
_refine_ls_R_factor_gt 0.0691
_refine_ls_shift/su_max 0.001
_refine_ls_shift/su_mean 0.000
_refine_ls_structure_factor_coef Fsqd
_refine_ls_weighting_details 'calc w=1/[\s^2^(Fo^2^)+(0.1548P)^2^+2.8661P] where P=(Fo^2^+2Fc^2^)/3'
_refine_ls_weighting_scheme calc
_refine_ls_wR_factor_gt 0.2093
_refine_ls_wR_factor_ref 0.2336
_reflns_number_gt 7523
_reflns_number_total 11637
_reflns_threshold_expression >2sigma(I)
_cod_data_source_file ic2024007_si_002_10.cif
_cod_data_source_block complex_12
_cod_original_formula_sum 'C31 H71 Cl3 Co6 Er N11.50 O38.25'
_cod_database_code 4328071

loop_
_symmetry_equiv_pos_as_xyz
'x, y, z'
'-x, -y, z+1/2'
'-x, y+1/2, -z+1/2'
'x, -y+1/2, -z'
'-x, -y, -z'
'x, y, -z-1/2'
'x, -y-1/2, z-1/2'
'-x, y-1/2, z'

loop_
_atom_site_label
_atom_site_type_symbol
_atom_site_fract_x
_atom_site_fract_y
_atom_site_fract_z
_atom_site_U_iso_or_equiv
_atom_site_adp_type
_atom_site_occupancy
_atom_site_symmetry_multiplicity
_atom_site_calc_flag
_atom_site_refinement_flags
_atom_site_disorder_group
Er Er 0.30600(3) 0.054974(17) 0.7500 0.03795(16) Uani 1 2 d S .
Co1 Co 0.28061(7) -0.08700(4) 0.67923(4) 0.0469(3) Uani 1 1 d . .
Co2 Co 0.13486(17) 0.13754(8) 0.68037(5) 0.0507(7) Uani 0.772(6) 1 d P .
Co21 Co 0.1779(4) 0.1563(3) 0.6777(2) 0.0426(15) Uiso 0.228(6) 1 d P .
Co3 Co 0.49248(13) 0.11063(7) 0.67977(7) 0.0957(6) Uani 1 1 d . .
O1 O 0.4612(6) 0.0623(4) 0.7500 0.066(2) Uani 1 2 d S .
H1 H 0.4892 0.0204 0.7500 0.079 Uiso 1 2 calc SR .
O2 O 0.2384(4) -0.0446(3) 0.7500 0.0377(13) Uani 1 2 d S .
H2 H 0.1730 -0.0407 0.7500 0.045 Uiso 1 2 calc SR .
O3 O 0.2160(7) 0.1449(3) 0.7500 0.063(2) Uani 1 2 d S .
H3 H 0.2455 0.1783 0.7500 0.076 Uiso 1 2 d SR .
O11 O 0.1921(4) -0.0390(3) 0.6297(3) 0.0664(17) Uani 1 1 d . .
O21 O 0.1926(4) 0.0501(3) 0.6780(2) 0.0554(15) Uani 1 1 d . .
N11 N 0.0639(8) 0.1005(6) 0.6171(4) 0.118(4) Uani 1 1 d . .
H11A H 0.0067 0.0962 0.6290 0.142 Uiso 1 1 calc R .
H11B H 0.0640 0.1278 0.5875 0.142 Uiso 1 1 calc R .
C11 C 0.1657(6) 0.0142(4) 0.6387(3) 0.061(2) Uani 1 1 d . .
C21 C 0.0954(10) 0.0391(6) 0.5965(5) 0.097(4) Uani 1 1 d . .
C31 C 0.0202(11) -0.0043(8) 0.5897(7) 0.145(8) Uani 1 1 d . .
H31A H -0.0079 -0.0113 0.6261 0.217 Uiso 1 1 calc R .
H31B H 0.0415 -0.0439 0.5748 0.217 Uiso 1 1 calc R .
H31C H -0.0227 0.0135 0.5636 0.217 Uiso 1 1 calc R .
C41 C 0.1432(13) 0.0531(7) 0.5416(5) 0.122(6) Uani 1 1 d . .
H41A H 0.1917 0.0818 0.5488 0.183 Uiso 1 1 calc R .
H41B H 0.1021 0.0718 0.5149 0.183 Uiso 1 1 calc R .
H41C H 0.1664 0.0145 0.5258 0.183 Uiso 1 1 calc R .
O12 O 0.2444(8) 0.1689(3) 0.6312(3) 0.090(3) Uani 1 1 d . .
O22 O 0.3571(6) 0.1257(2) 0.6800(2) 0.0708(19) Uani 1 1 d . .
N12 N 0.4847(11) 0.1834(5) 0.6246(6) 0.129(5) Uani 1 1 d . .
H12A H 0.5002 0.2193 0.6428 0.155 Uiso 1 1 calc R .
H12B H 0.5241 0.1772 0.5958 0.155 Uiso 1 1 calc R .
C12 C 0.3225(11) 0.1605(4) 0.6396(4) 0.084(4) Uani 1 1 d . .
C22 C 0.3960(17) 0.1905(6) 0.6009(5) 0.137(8) Uani 1 1 d . .
C32 C 0.3907(15) 0.1530(7) 0.5447(5) 0.152(9) Uani 1 1 d . .
H32A H 0.4379 0.1664 0.5195 0.228 Uiso 1 1 calc R .
H32B H 0.3337 0.1604 0.5267 0.228 Uiso 1 1 calc R .
H32C H 0.3971 0.1087 0.5526 0.228 Uiso 1 1 calc R .
C42 C 0.3694(17) 0.2576(5) 0.5904(6) 0.169(10) Uani 1 1 d . .
H42A H 0.3736 0.2811 0.6255 0.254 Uiso 1 1 calc R .
H42B H 0.3088 0.2589 0.5766 0.254 Uiso 1 1 calc R .
H42C H 0.4086 0.2759 0.5624 0.254 Uiso 1 1 calc R .
O13 O 0.4720(5) 0.0348(3) 0.6272(3) 0.079(2) Uani 1 1 d . .
O23 O 0.3654(3) -0.0102(2) 0.67675(19) 0.0430(11) Uani 1 1 d . .
N13 N 0.3784(7) -0.1155(4) 0.6214(4) 0.083(3) Uani 1 1 d . .
H13A H 0.4184 -0.1402 0.6398 0.100 Uiso 1 1 calc R .
H13B H 0.3525 -0.1389 0.5938 0.100 Uiso 1 1 calc R .
C13 C 0.4222(7) -0.0077(4) 0.6368(4) 0.061(2) Uani 1 1 d . .
C23 C 0.4243(8) -0.0642(4) 0.5957(4) 0.075(3) Uani 1 1 d . .
C33 C 0.3823(12) -0.0439(6) 0.5430(5) 0.113(5) Uani 1 1 d . .
H33A H 0.3210 -0.0329 0.5504 0.170 Uiso 1 1 calc R .
H33B H 0.3845 -0.0777 0.5156 0.170 Uiso 1 1 calc R .
H33C H 0.4135 -0.0078 0.5282 0.170 Uiso 1 1 calc R .
C43 C 0.5215(9) -0.0833(6) 0.5861(6) 0.106(4) Uani 1 1 d . .
H43A H 0.5475 -0.0965 0.6217 0.159 Uiso 1 1 calc R .
H43B H 0.5544 -0.0480 0.5712 0.159 Uiso 1 1 calc R .
H43C H 0.5239 -0.1177 0.5592 0.159 Uiso 1 1 calc R .
N14 N -0.023(3) 0.1146(14) 0.7500 0.202(16) Uani 1 2 d S .
O14 O 0.0489(9) 0.1159(8) 0.7500 0.115(6) Uani 1 2 d S .
O24 O -0.0706(15) 0.1097(12) 0.7032(9) 0.260(11) Uani 1 1 d . .
N15 N 0.406(2) -0.1832(14) 0.7500 0.105(11) Uani 0.50 2 d SP 1
O15 O 0.418(2) -0.2435(10) 0.7932(14) 0.188(16) Uani 0.50 1 d P 1
O25 O 0.3619(5) -0.1304(3) 0.7500 0.0574(19) Uani 1 2 d S 1
N16 N 0.567(3) 0.2298(13) 0.7500 0.129(14) Uani 0.50 2 d SP 2
O16 O 0.425(2) -0.2057(11) 0.7961(10) 0.175(15) Uani 0.50 1 d P 2
O26 O 0.5044(10) 0.1830(5) 0.7500 0.116(5) Uani 1 2 d S 2
N17 N 0.2082(7) -0.1671(4) 0.6767(5) 0.098(3) Uani 0.75 1 d PD .
C17 C 0.1943(14) -0.2204(9) 0.6563(10) 0.122(7) Uiso 0.75 1 d PD .
C27 C 0.154(4) -0.2851(18) 0.663(3) 0.41(4) Uiso 0.75 1 d PD .
H27A H 0.1785 -0.3053 0.6963 0.610 Uiso 0.75 1 calc PR .
H27B H 0.1668 -0.3100 0.6297 0.610 Uiso 0.75 1 calc PR .
H27C H 0.0900 -0.2813 0.6674 0.610 Uiso 0.75 1 calc PR .
O17 O 0.2082(7) -0.1671(4) 0.6767(5) 0.098(3) Uani 0.25 1 d P .
O18 O 0.0826(11) 0.2277(5) 0.6753(4) 0.143(6) Uani 0.50 1 d P .
N18 N 0.0826(11) 0.2277(5) 0.6753(4) 0.143(6) Uani 0.50 1 d PD .
C18 C 0.128(3) 0.2810(18) 0.664(2) 0.186(19) Uiso 0.50 1 d PD .
C28 C 0.168(3) 0.342(2) 0.643(3) 0.21(2) Uiso 0.50 1 d PD .
H28A H 0.1900 0.3656 0.6746 0.321 Uiso 0.50 1 calc PR .
H28B H 0.1226 0.3656 0.6231 0.321 Uiso 0.50 1 calc PR .
H28C H 0.2162 0.3326 0.6169 0.321 Uiso 0.50 1 calc PR .
O19 O 0.6281(11) 0.0948(11) 0.6759(8) 0.242(10) Uani 1 1 d . .
Cl1 Cl 0.6433(2) 0.2500 0.5000 0.0798(11) Uani 1 2 d SD .
O11P O 0.7093(13) 0.2800(12) 0.5310(9) 0.147(10) Uani 0.50 1 d PD .
O21P O 0.5639(11) 0.2856(9) 0.5094(13) 0.188(16) Uani 0.50 1 d PD .
O31P O 0.6243(15) 0.1901(7) 0.5257(10) 0.150(10) Uani 0.50 1 d PD .
O41P O 0.6598(16) 0.2436(10) 0.4444(6) 0.141(10) Uani 0.50 1 d PD .
Cl2 Cl -0.0030(5) -0.0781(7) 0.7500 0.209(6) Uani 0.75 2 d SPD .
O12P O 0.0537(8) -0.0269(7) 0.7500 0.099(5) Uani 0.75 2 d SPD .
O22P O -0.0883(11) -0.0625(11) 0.7500 0.182(12) Uiso 0.75 2 d SPD .
O32P O 0.0214(16) -0.1161(9) 0.7980(5) 0.296(16) Uiso 0.75 1 d PD .
Cl3 Cl 0.0810(8) 0.2500 0.5000 0.152(3) Uani 0.75 2 d SPD .
O13P O 0.0267(14) 0.2188(11) 0.5362(9) 0.233(12) Uani 0.75 1 d PD .
O23P O 0.1313(18) 0.2971(9) 0.5224(15) 0.34(2) Uani 0.75 1 d PD .
Cl4 Cl 0.6023(9) -0.1005(8) 0.7500 0.179(11) Uani 0.386(3) 2 d SPD .
O14P O 0.5348(12) -0.0607(10) 0.7306(10) 0.064(9) Uiso 0.1930(16) 1 d PD .
O24P O 0.6600(16) -0.0668(15) 0.7853(11) 0.15(2) Uiso 0.1930(16) 1 d PD .
O34P O 0.6497(17) -0.1242(15) 0.7036(6) 0.097(12) Uiso 0.1930(16) 1 d PD .
O44P O 0.565(2) -0.1502(12) 0.7805(12) 0.23(5) Uiso 0.1930(16) 1 d PD .
Cl5 Cl 0.626(2) -0.1879(9) 0.7500 0.14(2) Uani 0.114(3) 2 d SPD .
O15P O 0.6519(12) -0.2501(8) 0.7500 0.087(5) Uiso 0.114(3) 2 d SPD .
O25P O 0.560(2) -0.1758(18) 0.7880(18) 0.051(10) Uiso 0.114(3) 1 d PD .
O35P O 0.693(3) -0.1464(14) 0.7500 0.10(3) Uiso 0.114(3) 2 d SPD .
O1W O 0.512(2) -0.0744(17) 0.7500 0.053(7) Uiso 0.25 2 d SP .
O2W O 0.6519(12) -0.2501(8) 0.7500 0.087(5) Uiso 0.50 2 d SP .
N1R N -0.125(3) 0.166(2) 0.460(2) 0.201(17) Uiso 0.50 1 d P .
C1R C -0.122(3) 0.140(3) 0.508(2) 0.177(18) Uiso 0.50 1 d P .
C2R C -0.161(3) 0.108(2) 0.548(2) 0.158(15) Uiso 0.50 1 d P .
H2R1 H -0.1205 0.1022 0.5793 0.237 Uiso 0.50 1 calc PR .
H2R2 H -0.1785 0.0678 0.5328 0.237 Uiso 0.50 1 calc PR .
H2R3 H -0.2130 0.1307 0.5607 0.237 Uiso 0.50 1 calc PR .

loop_
_atom_site_aniso_label
_atom_site_aniso_U_11
_atom_site_aniso_U_22
_atom_site_aniso_U_33
_atom_site_aniso_U_23
_atom_site_aniso_U_13
_atom_site_aniso_U_12
Er 0.0681(3) 0.0227(2) 0.0231(2) 0.000 0.000 0.00433(16)
Co1 0.0655(6) 0.0303(5) 0.0451(5) -0.0107(4) -0.0017(4) -0.0024(4)
Co2 0.0779(15) 0.0405(9) 0.0338(6) 0.0043(5) -0.0073(6) 0.0188(9)
Co3 0.1276(14) 0.0677(9) 0.0919(11) 0.0043(7) 0.0364(10) -0.0498(9)
O1 0.076(6) 0.053(5) 0.069(6) 0.000 0.000 -0.026(4)
O2 0.044(3) 0.033(3) 0.036(3) 0.000 0.000 -0.001(3)
O3 0.133(7) 0.033(4) 0.024(3) 0.000 0.000 0.031(4)
O11 0.095(5) 0.059(3) 0.045(3) -0.019(3) -0.026(3) 0.011(3)
O21 0.082(4) 0.052(3) 0.032(3) -0.004(2) -0.009(2) 0.023(3)
N11 0.141(9) 0.135(10) 0.078(6) -0.003(6) -0.043(6) 0.074(8)
C11 0.077(5) 0.066(5) 0.041(4) -0.006(4) -0.014(4) 0.015(4)
C21 0.139(11) 0.089(7) 0.063(6) -0.017(6) -0.045(7) 0.039(8)
C31 0.139(13) 0.149(14) 0.147(14) -0.051(11) -0.097(12) 0.052(11)
C41 0.194(16) 0.125(12) 0.047(6) 0.001(6) -0.027(8) 0.057(11)
O12 0.181(9) 0.054(4) 0.036(3) 0.013(3) -0.001(5) 0.018(5)
O22 0.149(6) 0.030(3) 0.033(2) 0.006(2) 0.020(3) -0.007(3)
N12 0.220(15) 0.067(7) 0.100(9) 0.014(6) 0.069(10) -0.048(9)
C12 0.190(13) 0.032(4) 0.032(4) -0.001(3) 0.026(6) -0.009(6)
C22 0.31(3) 0.052(6) 0.050(6) 0.015(5) 0.062(10) -0.017(11)
C32 0.32(3) 0.092(9) 0.041(5) 0.001(5) 0.063(10) -0.022(12)
C42 0.38(3) 0.044(6) 0.080(9) 0.031(6) 0.058(14) -0.008(11)
O13 0.098(5) 0.063(4) 0.076(4) 0.000(3) 0.048(4) -0.011(4)
O23 0.061(3) 0.029(2) 0.039(2) -0.0074(18) 0.011(2) -0.002(2)
N13 0.118(7) 0.053(5) 0.079(6) -0.033(4) 0.019(5) 0.010(4)
C13 0.088(6) 0.044(4) 0.051(4) -0.005(3) 0.024(4) 0.002(4)
C23 0.102(7) 0.062(6) 0.062(5) -0.020(4) 0.034(5) 0.007(5)
C33 0.210(17) 0.075(7) 0.055(6) -0.026(5) 0.012(8) 0.026(9)
C43 0.119(10) 0.087(8) 0.112(10) -0.025(7) 0.048(8) 0.026(7)
N14 0.30(4) 0.19(3) 0.120(19) 0.000 0.000 0.14(3)
O14 0.086(8) 0.172(14) 0.088(8) 0.000 0.000 0.081(9)
O24 0.26(2) 0.32(3) 0.197(18) 0.043(17) -0.103(17) 0.04(2)
N15 0.15(3) 0.096(19) 0.069(15) 0.000 0.000 0.10(2)
O15 0.26(3) 0.053(11) 0.25(3) 0.025(15) 0.18(3) 0.045(16)
O25 0.062(5) 0.034(4) 0.076(5) 0.000 0.000 0.007(3)
N16 0.13(3) 0.045(16) 0.21(5) 0.000 0.000 -0.023(17)
O16 0.32(4) 0.088(14) 0.115(16) 0.031(12) 0.08(2) 0.14(2)
O26 0.176(14) 0.063(7) 0.108(10) 0.000 0.000 -0.054(8)
N17 0.108(7) 0.054(5) 0.130(9) -0.006(5) -0.041(6) -0.030(5)
O17 0.108(7) 0.054(5) 0.130(9) -0.006(5) -0.041(6) -0.030(5)
O18 0.256(15) 0.098(8) 0.075(6) 0.006(5) -0.008(8) 0.104(9)
N18 0.256(15) 0.098(8) 0.075(6) 0.006(5) -0.008(8) 0.104(9)
O19 0.158(12) 0.33(2) 0.233(19) -0.030(17) 0.058(12) -0.152(15)
Cl1 0.0611(18) 0.074(2) 0.104(3) -0.048(2) 0.000 0.000
O11P 0.145(19) 0.19(3) 0.103(17) -0.065(18) -0.019(14) -0.055(18)
O21P 0.093(13) 0.13(2) 0.35(5) -0.10(3) 0.02(2) 0.023(14)
O31P 0.16(2) 0.075(13) 0.21(3) 0.004(15) 0.08(2) 0.019(13)
O41P 0.22(3) 0.098(15) 0.103(17) -0.033(12) -0.034(17) 0.055(18)
Cl2 0.078(4) 0.396(19) 0.151(8) 0.000 0.000 -0.109(8)
O12P 0.048(7) 0.098(11) 0.150(15) 0.000 0.000 -0.007(7)
Cl3 0.194(10) 0.157(8) 0.106(6) 0.049(6) 0.000 0.000
O13P 0.26(2) 0.26(2) 0.19(2) 0.17(2) -0.025(19) -0.04(2)
O23P 0.33(4) 0.28(4) 0.42(6) -0.12(4) -0.16(4) 0.03(4)
Cl4 0.131(13) 0.27(3) 0.139(14) 0.000 0.000 0.133(17)
Cl5 0.29(7) 0.009(11) 0.14(4) 0.000 0.000 -0.03(2)

loop_
_atom_type_symbol
_atom_type_description
_atom_type_scat_dispersion_real
_atom_type_scat_dispersion_imag
_atom_type_scat_source
C C 0.0033 0.0016 'International Tables Vol C Tables 4.2.6.8 and 6.1.1.4'
H H 0.0000 0.0000 'International Tables Vol C Tables 4.2.6.8 and 6.1.1.4'
N N 0.0061 0.0033 'International Tables Vol C Tables 4.2.6.8 and 6.1.1.4'
O O 0.0106 0.0060 'International Tables Vol C Tables 4.2.6.8 and 6.1.1.4'
Cl Cl 0.1484 0.1585 'International Tables Vol C Tables 4.2.6.8 and 6.1.1.4'
Co Co 0.3494 0.9721 'International Tables Vol C Tables 4.2.6.8 and 6.1.1.4'
Er Er -0.2586 4.9576 'International Tables Vol C Tables 4.2.6.8 and 6.1.1.4'

loop_
_geom_angle_atom_site_label_1
_geom_angle_atom_site_label_2
_geom_angle_atom_site_label_3
_geom_angle
_geom_angle_site_symmetry_1
_geom_angle_site_symmetry_3
O1 Er O3 121.4(3) . .
O1 Er O2 119.4(3) . .
O3 Er O2 119.2(3) . .
O1 Er O22 68.4(3) . 6_557
O3 Er O22 70.5(2) . 6_557
O2 Er O22 135.73(14) . 6_557
O1 Er O22 68.4(3) . .
O3 Er O22 70.5(2) . .
O2 Er O22 135.73(14) . .
O22 Er O22 88.5(3) 6_557 .
O1 Er O23 70.47(18) . .
O3 Er O23 133.70(12) . .
O2 Er O23 68.71(15) . .
O22 Er O23 138.9(3) 6_557 .
O22 Er O23 75.25(18) . .
O1 Er O23 70.47(19) . 6_557
O3 Er O23 133.70(12) . 6_557
O2 Er O23 68.71(15) . 6_557
O22 Er O23 75.25(18) 6_557 6_557
O22 Er O23 138.9(3) . 6_557
O23 Er O23 92.5(2) . 6_557
O1 Er O21 135.23(15) . .
O3 Er O21 68.1(2) . .
O2 Er O21 69.83(17) . .
O22 Er O21 138.6(2) 6_557 .
O22 Er O21 76.5(2) . .
O23 Er O21 74.41(18) . .
O23 Er O21 138.48(18) 6_557 .
O1 Er O21 135.23(15) . 6_557
O3 Er O21 68.1(2) . 6_557
O2 Er O21 69.83(17) . 6_557
O22 Er O21 76.5(2) 6_557 6_557
O22 Er O21 138.6(2) . 6_557
O23 Er O21 138.48(18) . 6_557
O23 Er O21 74.41(18) 6_557 6_557
O21 Er O21 89.5(3) . 6_557
O1 Er Co21 122.0(2) . .
O3 Er Co21 31.09(10) . .
O2 Er Co21 109.42(18) . .
O22 Er Co21 97.47(19) 6_557 .
O22 Er Co21 54.7(2) . .
O23 Er Co21 102.86(15) . .
O23 Er Co21 162.75(16) 6_557 .
O21 Er Co21 42.62(17) . .
O21 Er Co21 88.76(16) 6_557 .
O1 Er Co21 122.0(2) . 6_557
O3 Er Co21 31.09(10) . 6_557
O2 Er Co21 109.42(18) . 6_557
O22 Er Co21 54.7(2) 6_557 6_557
O22 Er Co21 97.47(19) . 6_557
O23 Er Co21 162.75(16) . 6_557
O23 Er Co21 102.86(15) 6_557 6_557
O21 Er Co21 88.76(16) . 6_557
O21 Er Co21 42.62(17) 6_557 6_557
Co21 Er Co21 60.93(16) . 6_557
O2 Co1 N17 103.6(4) . .
O2 Co1 O11 92.5(2) . .
N17 Co1 O11 93.2(4) . .
O2 Co1 O23 82.1(2) . .
N17 Co1 O23 173.7(4) . .
O11 Co1 O23 89.4(2) . .
O2 Co1 N13 153.6(3) . .
N17 Co1 N13 96.5(4) . .
O11 Co1 N13 103.4(3) . .
O23 Co1 N13 77.2(3) . .
O2 Co1 O25 75.1(2) . .
N17 Co1 O25 88.1(4) . .
O11 Co1 O25 167.4(2) . .
O23 Co1 O25 90.7(2) . .
N13 Co1 O25 88.9(3) . .
Co21 Co2 N11 126.8(6) . .
Co21 Co2 O3 61.4(5) . .
N11 Co2 O3 161.1(4) . .
Co21 Co2 O21 96.6(5) . .
N11 Co2 O21 81.2(3) . .
O3 Co2 O21 80.8(2) . .
Co21 Co2 O18 80.3(6) . .
N11 Co2 O18 97.0(5) . .
O3 Co2 O18 101.5(4) . .
O21 Co2 O18 174.5(4) . .
Co21 Co2 O12 29.7(4) . .
N11 Co2 O12 97.6(5) . .
O3 Co2 O12 87.1(4) . .
O21 Co2 O12 86.8(3) . .
O18 Co2 O12 88.3(5) . .
Co21 Co2 O14 133.5(6) . .
N11 Co2 O14 99.4(6) . .
O3 Co2 O14 76.3(4) . .
O21 Co2 O14 94.6(4) . .
O18 Co2 O14 90.8(6) . .
O12 Co2 O14 162.9(4) . .
Co2 Co21 O12 135.7(7) . .
Co2 Co21 O3 96.9(6) . .
O12 Co21 O3 119.8(6) . .
Co2 Co21 O18 78.6(6) . .
O12 Co21 O18 107.8(6) . .
O3 Co21 O18 109.8(4) . .
Co2 Co21 O21 64.0(4) . .
O12 Co21 O21 96.6(4) . .
O3 Co21 O21 80.4(3) . .
O18 Co21 O21 142.3(6) . .
Co2 Co21 C12 146.6(6) . .
O12 Co21 C12 26.3(4) . .
O3 Co21 C12 94.1(5) . .
O18 Co21 C12 126.5(6) . .
O21 Co21 C12 87.1(3) . .
Co2 Co21 Er 96.2(4) . .
O12 Co21 Er 95.9(4) . .
O3 Co21 Er 42.0(2) . .
O18 Co21 Er 151.0(3) . .
O21 Co21 Er 45.77(16) . .
C12 Co21 Er 71.8(3) . .
Co2 Co21 H3 118.3 . .
O12 Co21 H3 103.6 . .
O3 Co21 H3 24.3 . .
O18 Co21 H3 101.3 . .
O21 Co21 H3 100.3 . .
C12 Co21 H3 81.3 . .
Er Co21 H3 55.8 . .
O1 Co3 N12 155.3(5) . .
O1 Co3 O13 93.3(3) . .
N12 Co3 O13 102.0(5) . .
O1 Co3 O22 81.2(3) . .
N12 Co3 O22 79.9(5) . .
O13 Co3 O22 88.6(3) . .
O1 Co3 O19 100.6(7) . .
N12 Co3 O19 98.8(8) . .
O13 Co3 O19 89.6(6) . .
O22 Co3 O19 177.6(6) . .
O1 Co3 O26 76.5(3) . .
N12 Co3 O26 87.2(5) . .
O13 Co3 O26 169.7(3) . .
O22 Co3 O26 88.3(4) . .
O19 Co3 O26 93.7(7) . .
Co3 O1 Co3 111.2(4) . 6_557
Co3 O1 Er 105.6(3) . .
Co3 O1 Er 105.6(3) 6_557 .
Co3 O1 H1 111.4 . .
Co3 O1 H1 111.4 6_557 .
Er O1 H1 111.4 . .
Co1 O2 Co1 113.0(3) . 6_557
Co1 O2 Er 105.7(2) . .
Co1 O2 Er 105.7(2) 6_557 .
Co1 O2 H2 110.7 . .
Co1 O2 H2 110.7 6_557 .
Er O2 H2 110.7 . .
Co2 O3 Co2 106.2(5) . 6_557
Co2 O3 Er 106.3(2) . .
Co2 O3 Er 106.3(2) 6_557 .
Co2 O3 H3 112.3 . .
Co2 O3 H3 112.3 6_557 .
Er O3 H3 112.9 . .
C11 O11 Co1 125.2(5) . .
C11 O21 Co2 115.6(5) . .
C11 O21 Er 140.0(5) . .
Co2 O21 Er 103.9(2) . .
Co21 O21 Er 91.6(2) . .
C21 N11 Co2 115.2(7) . .
C21 N11 H11A 108.5 . .
Co2 N11 H11A 108.5 . .
C21 N11 H11B 108.5 . .
Co2 N11 H11B 108.5 . .
H11A N11 H11B 107.5 . .
O11 C11 O21 125.8(8) . .
O11 C11 C21 115.4(8) . .
O21 C11 C21 118.7(8) . .
C31 C21 N11 110.3(12) . .
C31 C21 C41 113.4(12) . .
N11 C21 C41 105.1(11) . .
C31 C21 C11 112.4(11) . .
N11 C21 C11 108.2(8) . .
C41 C21 C11 107.1(11) . .
C21 C31 H31A 109.5 . .
C21 C31 H31B 109.5 . .
H31A C31 H31B 109.5 . .
C21 C31 H31C 109.5 . .
H31A C31 H31C 109.5 . .
H31B C31 H31C 109.5 . .
C21 C41 H41A 109.5 . .
C21 C41 H41B 109.5 . .
H41A C41 H41B 109.5 . .
C21 C41 H41C 109.5 . .
H41A C41 H41C 109.5 . .
H41B C41 H41C 109.5 . .
C12 O12 Co21 120.2(7) . .
C12 O12 Co2 128.4(6) . .
C12 O22 Co3 118.5(7) . .
C12 O22 Er 137.5(8) . .
Co3 O22 Er 102.9(3) . .
C22 N12 Co3 112.2(8) . .
C22 N12 H12A 109.2 . .
Co3 N12 H12A 109.2 . .
C22 N12 H12B 109.2 . .
Co3 N12 H12B 109.2 . .
H12A N12 H12B 107.9 . .
O12 C12 O22 126.0(10) . .
O12 C12 C22 122.2(12) . .
O22 C12 C22 111.8(14) . .
N12 C22 C42 114.0(17) . .
N12 C22 C32 108.7(17) . .
C42 C22 C32 109.7(13) . .
N12 C22 C12 112.4(11) . .
C42 C22 C12 107.2(15) . .
C32 C22 C12 104.4(13) . .
C22 C32 H32A 109.5 . .
C22 C32 H32B 109.5 . .
H32A C32 H32B 109.5 . .
C22 C32 H32C 109.5 . .
H32A C32 H32C 109.5 . .
H32B C32 H32C 109.5 . .
C22 C42 H42A 109.5 . .
C22 C42 H42B 109.5 . .
H42A C42 H42B 109.5 . .
C22 C42 H42C 109.5 . .
H42A C42 H42C 109.5 . .
H42B C42 H42C 109.5 . .
C13 O13 Co3 125.2(5) . .
C13 O23 Co1 117.7(5) . .
C13 O23 Er 139.6(5) . .
Co1 O23 Er 102.04(19) . .
C23 N13 Co1 113.2(5) . .
C23 N13 H13A 108.9 . .
Co1 N13 H13A 108.9 . .
C23 N13 H13B 108.9 . .
Co1 N13 H13B 108.9 . .
H13A N13 H13B 107.8 . .
O13 C13 O23 126.1(7) . .
O13 C13 C23 117.4(7) . .
O23 C13 C23 116.5(8) . .
N13 C23 C33 112.2(12) . .
N13 C23 C43 108.6(10) . .
C33 C23 C43 111.5(11) . .
N13 C23 C13 108.7(7) . .
C33 C23 C13 107.1(8) . .
C43 C23 C13 108.6(10) . .
C23 C33 H33A 109.5 . .
C23 C33 H33B 109.5 . .
H33A C33 H33B 109.5 . .
C23 C33 H33C 109.5 . .
H33A C33 H33C 109.5 . .
H33B C33 H33C 109.5 . .
C23 C43 H43A 109.5 . .
C23 C43 H43B 109.5 . .
H43A C43 H43B 109.5 . .
C23 C43 H43C 109.5 . .
H43A C43 H43C 109.5 . .
H43B C43 H43C 109.5 . .
O14 N14 O24 123(2) . .
O14 N14 O24 123(2) . 6_557
O24 N14 O24 114(4) . 6_557
N14 O14 Co2 127.6(6) . .
N14 O14 Co2 127.6(6) . 6_557
Co2 O14 Co2 100.1(7) . 6_557
O25 N15 O15 136.4(14) . .
O25 N15 O15 136.4(14) . 6_557
O15 N15 O15 76(2) . 6_557
N15 O25 Co1 128.8(6) . 6_557
N15 O25 Co1 128.8(6) . .
Co1 O25 Co1 94.8(3) 6_557 .
O26 N16 O16 128(2) . 8_665
O26 N16 O16 128(2) . 3_656
O16 N16 O16 76.3(17) 8_665 3_656
N16 O26 Co3 123.4(9) . .
N16 O26 Co3 123.4(9) . 6_557
Co3 O26 Co3 93.6(4) . 6_557
C17 N17 Co1 150.0(14) . .
N17 C17 C27 149(3) . .
C17 C27 H27A 109.5 . .
C17 C27 H27B 109.5 . .
H27A C27 H27B 109.5 . .
C17 C27 H27C 109.5 . .
H27A C27 H27C 109.5 . .
H27B C27 H27C 109.5 . .
C18 O18 Co2 127(3) . .
O18 C18 C28 170(5) . .
C18 C28 H28A 109.5 . .
C18 C28 H28B 109.5 . .
H28A C28 H28B 109.5 . .
C18 C28 H28C 109.5 . .
H28A C28 H28C 109.5 . .
H28B C28 H28C 109.5 . .

loop_
_geom_bond_atom_site_label_1
_geom_bond_atom_site_label_2
_geom_bond_distance
_geom_bond_site_symmetry_2
Er O1 2.368(10) .
Er O3 2.376(7) .
Er O2 2.384(6) .
Er O22 2.392(5) 6_557
Er O22 2.392(5) .
Er O23 2.418(4) .
Er O23 2.418(4) 6_557
Er O21 2.437(6) .
Er O21 2.437(6) 6_557
Er Co21 3.399(5) .
Er Co21 3.399(5) 6_557
Co1 O2 2.024(4) .
Co1 N17 2.051(8) .
Co1 O11 2.069(6) .
Co1 O23 2.103(5) .
Co1 N13 2.119(8) .
Co1 O25 2.292(5) .
Co2 Co21 0.772(6) .
Co2 N11 2.020(11) .
Co2 O3 2.075(7) .
Co2 O21 2.083(5) .
Co2 O18 2.106(9) .
Co2 O12 2.147(11) .
Co2 O14 2.165(11) .
Co21 O12 1.525(11) .
Co21 O3 1.835(6) .
Co21 O18 2.118(11) .
Co21 O21 2.303(8) .
Co21 C12 2.384(16) .
Co21 H3 2.0632 .
Co3 O1 2.029(5) .
Co3 N12 2.052(12) .
Co3 O13 2.084(7) .
Co3 O22 2.087(9) .
Co3 O19 2.095(19) .
Co3 O26 2.297(8) .
O1 Co3 2.029(5) 6_557
O1 H1 1.0000 .
O2 Co1 2.024(4) 6_557
O2 H2 1.0000 .
O3 Co21 1.835(6) 6_557
O3 Co2 2.075(7) 6_557
O3 H3 0.8488 .
O11 C11 1.237(11) .
O21 C11 1.282(10) .
N11 C21 1.492(15) .
N11 H11A 0.9200 .
N11 H11B 0.9200 .
C11 C21 1.565(13) .
C21 C31 1.49(2) .
C21 C41 1.53(2) .
C31 H31A 0.9800 .
C31 H31B 0.9800 .
C31 H31C 0.9800 .
C41 H41A 0.9800 .
C41 H41B 0.9800 .
C41 H41C 0.9800 .
O12 C12 1.220(16) .
O22 C12 1.331(13) .
N12 C22 1.47(2) .
N12 H12A 0.9200 .
N12 H12B 0.9200 .
C12 C22 1.588(19) .
C22 C42 1.524(19) .
C22 C32 1.569(18) .
C32 H32A 0.9800 .
C32 H32B 0.9800 .
C32 H32C 0.9800 .
C42 H42A 0.9800 .
C42 H42B 0.9800 .
C42 H42C 0.9800 .
O13 C13 1.213(10) .
O23 C13 1.287(9) .
N13 C23 1.447(14) .
N13 H13A 0.9200 .
N13 H13B 0.9200 .
C13 C23 1.564(12) .
C23 C33 1.475(18) .
C23 C43 1.553(16) .
C33 H33A 0.9800 .
C33 H33B 0.9800 .
C33 H33C 0.9800 .
C43 H43A 0.9800 .
C43 H43B 0.9800 .
C43 H43C 0.9800 .
N14 O14 1.10(4) .
N14 O24 1.33(3) .
N14 O24 1.33(3) 6_557
O14 Co2 2.165(11) 6_557
N15 O25 1.33(2) .
N15 O15 1.67(3) .
N15 O15 1.67(3) 6_557
O25 Co1 2.292(5) 6_557
N16 O26 1.38(3) .
N16 O16 1.78(3) 8_665
N16 O16 1.78(3) 3_656
O16 N16 1.78(3) 3_646
O26 Co3 2.297(8) 6_557
N17 C17 1.268(18) .
C17 C27 1.54(2) .
C27 H27A 0.9800 .
C27 H27B 0.9800 .
C27 H27C 0.9800 .
O18 C18 1.37(2) .
C18 C28 1.52(2) .
C28 H28A 0.9800 .
C28 H28B 0.9800 .
C28 H28C 0.9800 .
Cl1 O41P 1.355(15) 4_556
Cl1 O41P 1.355(15) .
Cl1 O11P 1.406(14) .
Cl1 O11P 1.406(14) 4_556
Cl1 O21P 1.450(14) 4_556
Cl1 O21P 1.450(13) .
Cl1 O31P 1.460(14) 4_556
Cl1 O31P 1.460(14) .
O11P O41P 1.08(3) 4_556
O21P O31P 1.35(3) 4_556
O21P O21P 1.60(4) 4_556
O31P O21P 1.35(3) 4_556
O31P O41P 1.69(3) 4_556
O41P O11P 1.08(3) 4_556
O41P O31P 1.69(3) 4_556
Cl2 O22P 1.342(16) .
Cl2 O12P 1.402(14) .
Cl2 O32P 1.456(12) 6_557
Cl2 O32P 1.456(12) .
Cl3 O13P 1.373(15) .
Cl3 O13P 1.373(15) 4_556
Cl3 O23P 1.380(15) .
Cl3 O23P 1.380(15) 4_556
Cl4 O34P 1.4166(11) .
Cl4 O34P 1.4167(12) 6_557
Cl4 O14P 1.4167(11) .
Cl4 O14P 1.4167(11) 6_557
Cl4 O24P 1.4168(12) 6_557
Cl4 O24P 1.4168(12) .
Cl4 O44P 1.4169(12) 6_557
Cl4 O44P 1.4169(11) .
Cl4 O1W 1.49(4) .
Cl4 O35P 1.71(5) .
Cl4 O35P 1.71(5) 6_557
Cl4 Cl5 1.92(3) .
O14P O1W 0.65(3) .
O14P O14P 0.92(5) 6_557
O24P O34P 1.28(5) 6_557
O24P O24P 1.68(5) 6_557
O34P O24P 1.28(5) 6_557
O34P O35P 1.38(4) 6_557
O34P O35P 1.38(4) .
O34P O44P 1.46(4) 6_557
O34P O25P 1.78(5) 6_557
O34P Cl5 1.80(4) .
O44P O25P 0.59(5) .
O44P Cl5 1.44(4) .
O44P O44P 1.46(6) 6_557
O44P O34P 1.46(4) 6_557
O44P O25P 1.73(5) 6_557
Cl5 O35P 1.36(2) 6_557
Cl5 O35P 1.36(2) .
Cl5 O25P 1.385(19) 6_557
Cl5 O25P 1.385(19) .
Cl5 O15P 1.397(19) .
Cl5 O44P 1.44(4) 6_557
Cl5 O34P 1.80(4) 6_557
O25P O44P 1.73(5) 6_557
O25P O34P 1.78(5) 6_557
O25P O25P 1.81(8) 6_557
O35P O35P 0.00(6) 6_557
O35P O34P 1.38(4) 6_557
O1W O14P 0.65(3) 6_557
N1R C1R 1.27(6) .
C1R C2R 1.31(6) .
C2R H2R1 0.9800 .
C2R H2R2 0.9800 .
C2R H2R3 0.9800 .
